data_4026429
loop_
_publ_author_name
'Ramon Flores'
'Albert Rustullet'
'Ramon Alib\'es'
'Angel \'Alvarez-Larena'
'Pedro de March'
'Marta Figueredo'
'Josep Font'

_publ_section_title
;
 Synthesis of Purine Nucleosides Built on a 3-Oxabicyclo[3.2.0]heptane
 Scaffold
;
_journal_name_full 'Journal of Organic Chemistry'
_journal_page_first 5369
_journal_page_last 5383
_journal_paper_doi 10.1021/jo200775x
_journal_volume 76
_journal_year 2011
_chemical_formula_moiety 'C12 H13 N5 O2'
_chemical_formula_sum 'C12 H13 N5 O2'
_chemical_formula_weight 259.27
_chemical_name_systematic
;
(1'R,2'R,4'S,5'S)-9-(4-hydroxymethyl-3-oxabicyclo[3.2.0]hept-6-en-2-yl)
adenine 
;
_space_group_IT_number 19
_symmetry_cell_setting orthorhombic
_symmetry_space_group_name_Hall 'P 2ac 2ab'
_symmetry_space_group_name_H-M 'P 21 21 21'
_atom_sites_solution_hydrogens geom
_atom_sites_solution_primary direct
_atom_sites_solution_secondary difmap
_audit_creation_method SHELXL-97
_cell_angle_alpha 90.00
_cell_angle_beta 90.00
_cell_angle_gamma 90.00
_cell_formula_units_Z 4
_cell_length_a 4.7721(10)
_cell_length_b 8.0365(16)
_cell_length_c 31.580(6)
_cell_measurement_reflns_used 1097
_cell_measurement_temperature 294(2)
_cell_measurement_theta_max 21.06
_cell_measurement_theta_min 2.58
_cell_volume 1211.1(4)
_computing_cell_refinement 'SAINT 5.0 (Bruker)'
_computing_data_collection 'SMART 5.6 (Bruker)'
_computing_data_reduction 'SAINT 5.0 (Bruker)'
_computing_structure_refinement 'SHELXL-97 (Sheldrick, 1997)'
_computing_structure_solution 'SHELXS-97 (Sheldrick, 1990)'
_diffrn_ambient_temperature 294(2)
_diffrn_detector_area_resol_mean 8.13
_diffrn_measured_fraction_theta_full 0.998
_diffrn_measured_fraction_theta_max 0.954
_diffrn_measurement_device_type 'Bruker SMART-APEX diffractometer'
_diffrn_measurement_method '\f and \w scans'
_diffrn_radiation_monochromator graphite
_diffrn_radiation_source 'fine-focus sealed tube'
_diffrn_radiation_type MoK\a
_diffrn_radiation_wavelength 0.71073
_diffrn_reflns_av_R_equivalents 0.0459
_diffrn_reflns_av_sigmaI/netI 0.0704
_diffrn_reflns_limit_h_max 6
_diffrn_reflns_limit_h_min -4
_diffrn_reflns_limit_k_max 10
_diffrn_reflns_limit_k_min -10
_diffrn_reflns_limit_l_max 37
_diffrn_reflns_limit_l_min -41
_diffrn_reflns_number 8445
_diffrn_reflns_theta_full 25.00
_diffrn_reflns_theta_max 29.02
_diffrn_reflns_theta_min 2.58
_diffrn_standards_decay_% 0.2
_diffrn_standards_number 87
_exptl_absorpt_coefficient_mu 0.102
_exptl_absorpt_correction_T_max 0.99
_exptl_absorpt_correction_T_min 0.92
_exptl_absorpt_correction_type multi-scan
_exptl_absorpt_process_details 'SADABS, 2.05'
_exptl_crystal_colour colourless
_exptl_crystal_density_diffrn 1.422
_exptl_crystal_description plate
_exptl_crystal_F_000 544
_exptl_crystal_size_max 0.36
_exptl_crystal_size_mid 0.34
_exptl_crystal_size_min 0.04
_refine_diff_density_max 0.350
_refine_diff_density_min -0.212
_refine_diff_density_rms 0.047
_refine_ls_abs_structure_details 'Flack H D (1983), Acta Cryst. A39, 876-881'
_refine_ls_abs_structure_Flack 3(3)
_refine_ls_extinction_method none
_refine_ls_goodness_of_fit_ref 1.015
_refine_ls_hydrogen_treatment noref
_refine_ls_matrix_type full
_refine_ls_number_parameters 173
_refine_ls_number_reflns 2991
_refine_ls_number_restraints 0
_refine_ls_restrained_S_all 1.015
_refine_ls_R_factor_all 0.1211
_refine_ls_R_factor_gt 0.0603
_refine_ls_shift/su_max 0.000
_refine_ls_shift/su_mean 0.000
_refine_ls_structure_factor_coef Fsqd
_refine_ls_weighting_details 'calc w=1/[\s^2^(Fo^2^)+(0.0712P)^2^] where P=(Fo^2^+2Fc^2^)/3'
_refine_ls_weighting_scheme calc
_refine_ls_wR_factor_gt 0.1278
_refine_ls_wR_factor_ref 0.1500
_reflns_number_gt 1735
_reflns_number_total 2991
_reflns_threshold_expression >2sigma(I)
_cod_data_source_file jo200775x_si_001.cif
_cod_data_source_block compound33
_cod_database_code 4026429

loop_
_symmetry_equiv_pos_as_xyz
'x, y, z'
'-x+1/2, -y, z+1/2'
'-x, y+1/2, -z+1/2'
'x+1/2, -y+1/2, -z'

loop_
_atom_site_label
_atom_site_type_symbol
_atom_site_fract_x
_atom_site_fract_y
_atom_site_fract_z
_atom_site_U_iso_or_equiv
_atom_site_adp_type
_atom_site_occupancy
_atom_site_symmetry_multiplicity
_atom_site_calc_flag
_atom_site_refinement_flags
C1 C 1.3684(6) 0.2358(3) 0.78240(10) 0.0401(7) Uani 1 1 d .
N2 N 1.3911(6) 0.0827(3) 0.80036(8) 0.0478(7) Uani 1 1 d .
C3 C 1.2363(7) 0.0485(4) 0.83389(11) 0.0529(8) Uani 1 1 d .
H3 H 1.2585 -0.0584 0.8447 0.063 Uiso 1 1 calc R
N4 N 1.0528(5) 0.1435(3) 0.85470(8) 0.0459(7) Uani 1 1 d .
C5 C 1.0312(6) 0.2933(3) 0.83572(9) 0.0385(7) Uani 1 1 d .
N6 N 0.8577(5) 0.4227(3) 0.84737(7) 0.0393(6) Uani 1 1 d .
C7 C 0.9026(6) 0.5435(4) 0.81755(9) 0.0440(7) Uani 1 1 d .
H7 H 0.8059 0.6440 0.8175 0.053 Uiso 1 1 calc R
N8 N 1.0912(6) 0.5066(3) 0.78930(8) 0.0436(7) Uani 1 1 d .
C9 C 1.1734(6) 0.3468(4) 0.80042(9) 0.0382(7) Uani 1 1 d .
N10 N 1.5255(6) 0.2699(3) 0.74896(9) 0.0488(7) Uani 1 1 d .
H10A H 1.6384 0.1960 0.7391 0.059 Uiso 1 1 calc R
H10B H 1.5146 0.3659 0.7371 0.059 Uiso 1 1 calc R
C11 C 0.6587(6) 0.4173(4) 0.88317(9) 0.0397(7) Uani 1 1 d .
H11 H 0.5316 0.3229 0.8792 0.048 Uiso 1 1 calc R
O12 O 0.5009(4) 0.5636(3) 0.88428(6) 0.0478(6) Uani 1 1 d .
C13 C 0.6102(7) 0.6781(4) 0.91608(11) 0.0528(9) Uani 1 1 d .
H13 H 0.4529 0.7359 0.9295 0.063 Uiso 1 1 calc R
C14 C 0.7540(7) 0.5713(4) 0.94858(10) 0.0542(9) Uani 1 1 d .
H14 H 0.9229 0.6205 0.9610 0.065 Uiso 1 1 calc R
C15 C 0.5786(8) 0.4726(5) 0.97886(11) 0.0707(11) Uani 1 1 d .
H15 H 0.4759 0.5030 1.0027 0.085 Uiso 1 1 calc R
C16 C 0.6193(8) 0.3297(5) 0.96036(11) 0.0621(10) Uani 1 1 d .
H16 H 0.5574 0.2225 0.9663 0.074 Uiso 1 1 calc R
C17 C 0.8016(7) 0.4000(4) 0.92600(10) 0.0481(8) Uani 1 1 d .
H17 H 0.9953 0.3597 0.9254 0.058 Uiso 1 1 calc R
C18 C 0.7946(8) 0.8049(4) 0.89417(12) 0.0608(10) Uani 1 1 d .
H18A H 0.9708 0.7540 0.8860 0.073 Uiso 1 1 calc R
H18B H 0.7027 0.8456 0.8688 0.073 Uiso 1 1 calc R
O19 O 0.8438(8) 0.9366(4) 0.92208(9) 0.0965(10) Uani 1 1 d .
H19 H 0.8983 1.0180 0.9087 0.145 Uiso 1 1 calc R

loop_
_atom_site_aniso_label
_atom_site_aniso_U_11
_atom_site_aniso_U_22
_atom_site_aniso_U_33
_atom_site_aniso_U_23
_atom_site_aniso_U_13
_atom_site_aniso_U_12
C1 0.0427(17) 0.0305(14) 0.0473(18) -0.0037(14) -0.0003(15) -0.0051(14)
N2 0.0555(16) 0.0301(13) 0.0578(16) 0.0004(12) 0.0103(14) -0.0030(13)
C3 0.057(2) 0.0337(15) 0.068(2) 0.0026(16) 0.0122(19) 0.0011(16)
N4 0.0502(17) 0.0329(13) 0.0546(16) 0.0068(12) 0.0096(14) -0.0028(12)
C5 0.0357(16) 0.0317(14) 0.0480(17) -0.0005(14) -0.0022(14) -0.0023(12)
N6 0.0398(13) 0.0321(12) 0.0460(14) 0.0016(12) 0.0032(12) -0.0015(11)
C7 0.0458(17) 0.0352(15) 0.0510(18) 0.0036(14) 0.0007(16) 0.0016(14)
N8 0.0497(16) 0.0346(13) 0.0466(14) 0.0046(12) 0.0048(13) 0.0013(11)
C9 0.0429(17) 0.0314(14) 0.0403(16) -0.0001(13) -0.0021(14) -0.0033(13)
N10 0.0569(16) 0.0315(12) 0.0581(16) -0.0009(13) 0.0168(14) 0.0010(13)
C11 0.0333(16) 0.0336(14) 0.0522(18) 0.0010(14) 0.0035(14) -0.0030(13)
O12 0.0395(11) 0.0462(12) 0.0576(13) -0.0017(11) 0.0003(11) 0.0062(11)
C13 0.0464(19) 0.0464(18) 0.066(2) -0.0017(17) 0.0084(18) 0.0046(16)
C14 0.057(2) 0.056(2) 0.050(2) -0.0067(17) -0.0016(17) -0.0064(19)
C15 0.082(3) 0.077(3) 0.054(2) 0.002(2) 0.021(2) 0.010(2)
C16 0.072(2) 0.055(2) 0.059(2) 0.0148(19) 0.0121(19) 0.002(2)
C17 0.0416(18) 0.0516(19) 0.0510(19) 0.0036(16) 0.0033(15) 0.0047(15)
C18 0.067(2) 0.0435(19) 0.072(2) -0.0125(17) 0.008(2) -0.0116(17)
O19 0.153(3) 0.0587(16) 0.0776(18) -0.0089(14) 0.016(2) -0.031(2)

loop_
_atom_type_symbol
_atom_type_description
_atom_type_scat_dispersion_real
_atom_type_scat_dispersion_imag
_atom_type_scat_source
C C 0.0033 0.0016 'International Tables Vol C Tables 4.2.6.8 and 6.1.1.4'
H H 0.0000 0.0000 'International Tables Vol C Tables 4.2.6.8 and 6.1.1.4'
N N 0.0061 0.0033 'International Tables Vol C Tables 4.2.6.8 and 6.1.1.4'
O O 0.0106 0.0060 'International Tables Vol C Tables 4.2.6.8 and 6.1.1.4'

loop_
_geom_angle_atom_site_label_1
_geom_angle_atom_site_label_2
_geom_angle_atom_site_label_3
_geom_angle
N10 C1 N2 118.4(3)
N10 C1 C9 124.4(3)
N2 C1 C9 117.2(3)
C3 N2 C1 118.6(3)
N2 C3 N4 130.0(3)
C3 N4 C5 110.0(3)
N4 C5 C9 127.0(3)
N4 C5 N6 126.9(3)
C9 C5 N6 106.1(2)
C7 N6 C5 104.9(2)
C7 N6 C11 130.4(2)
C5 N6 C11 124.6(2)
N8 C7 N6 114.7(3)
C7 N8 C9 103.5(3)
C5 C9 N8 110.8(3)
C5 C9 C1 117.1(3)
N8 C9 C1 132.1(3)
O12 C11 N6 109.9(2)
O12 C11 C17 107.3(2)
N6 C11 C17 113.3(2)
C11 O12 C13 110.8(2)
O12 C13 C14 105.9(3)
O12 C13 C18 108.5(3)
C14 C13 C18 115.5(3)
C15 C14 C13 118.9(3)
C15 C14 C17 84.7(3)
C13 C14 C17 104.9(3)
C16 C15 C14 95.6(3)
C15 C16 C17 94.5(3)
C16 C17 C11 114.7(3)
C16 C17 C14 85.3(3)
C11 C17 C14 105.0(2)
O19 C18 C13 108.6(3)

loop_
_geom_bond_atom_site_label_1
_geom_bond_atom_site_label_2
_geom_bond_distance
C1 N10 1.324(4)
C1 N2 1.359(4)
C1 C9 1.409(4)
N2 C3 1.320(4)
C3 N4 1.335(4)
N4 C5 1.349(4)
C5 C9 1.374(4)
C5 N6 1.379(3)
N6 C7 1.369(4)
N6 C11 1.477(3)
C7 N8 1.302(4)
N8 C9 1.388(4)
C11 O12 1.397(3)
C11 C17 1.521(4)
O12 C13 1.458(4)
C13 C14 1.504(5)
C13 C18 1.514(5)
C14 C15 1.498(5)
C14 C17 1.566(5)
C15 C16 1.303(5)
C16 C17 1.501(5)
C18 O19 1.397(4)

loop_
_geom_torsion_atom_site_label_1
_geom_torsion_atom_site_label_2
_geom_torsion_atom_site_label_3
_geom_torsion_atom_site_label_4
_geom_torsion
N10 C1 N2 C3 179.6(3)
C9 C1 N2 C3 -1.6(4)
C1 N2 C3 N4 -0.8(5)
N2 C3 N4 C5 1.8(5)
C3 N4 C5 C9 -0.5(4)
C3 N4 C5 N6 178.2(3)
N4 C5 N6 C7 -177.3(3)
C9 C5 N6 C7 1.5(3)
N4 C5 N6 C11 -0.9(5)
C9 C5 N6 C11 177.9(3)
C5 N6 C7 N8 -2.1(3)
C11 N6 C7 N8 -178.2(3)
N6 C7 N8 C9 1.7(3)
N4 C5 C9 N8 178.3(3)
N6 C5 C9 N8 -0.6(3)
N4 C5 C9 C1 -1.6(5)
N6 C5 C9 C1 179.5(2)
C7 N8 C9 C5 -0.6(3)
C7 N8 C9 C1 179.3(3)
N10 C1 C9 C5 -178.6(3)
N2 C1 C9 C5 2.6(4)
N10 C1 C9 N8 1.5(5)
N2 C1 C9 N8 -177.2(3)
C7 N6 C11 O12 -0.1(4)
C5 N6 C11 O12 -175.5(3)
C7 N6 C11 C17 -120.0(3)
C5 N6 C11 C17 64.5(3)
N6 C11 O12 C13 -100.3(3)
C17 C11 O12 C13 23.2(3)
C11 O12 C13 C14 -26.2(3)
C11 O12 C13 C18 98.4(3)
O12 C13 C14 C15 -74.4(4)
C18 C13 C14 C15 165.4(3)
O12 C13 C14 C17 17.6(3)
C18 C13 C14 C17 -102.5(3)
C13 C14 C15 C16 104.5(4)
C17 C14 C15 C16 0.4(3)
C14 C15 C16 C17 -0.5(3)
C15 C16 C17 C11 -103.9(3)
C15 C16 C17 C14 0.4(3)
O12 C11 C17 C16 80.9(3)
N6 C11 C17 C16 -157.6(3)
O12 C11 C17 C14 -10.8(3)
N6 C11 C17 C14 110.7(3)
C15 C14 C17 C16 -0.4(3)
C13 C14 C17 C16 -118.9(3)
C15 C14 C17 C11 113.9(3)
C13 C14 C17 C11 -4.6(3)
O12 C13 C18 O19 165.7(3)
C14 C13 C18 O19 -75.6(4)
